data_2239118
loop_
_publ_author_name
'\,Celik, Fatih'
'Dilek, Nefise'
'\,Caylak Deliba\,s, Nagihan'
'Necefo\(glu, Hacali'
'H\"okelek, Tuncer'

_publ_section_title
;
 <i>catena</i>-Poly[[diaquabis(4-formylbenzoato-\k<i>O</i>^1^)copper(II)]-\m-pyrazine-\k^2^<i>N</i>:<i>N</i>']
;
_journal_coeditor_code SU2669
_journal_issue 1
_journal_name_full 'Acta Crystallographica Section E'
_journal_page_first m4
_journal_page_last m5
_journal_paper_doi 10.1107/S1600536813032297
_journal_volume 70
_journal_year 2014
_chemical_formula_iupac '[Cu (C8 H5 O3)2 (C4 H4 N2) (H2 O)2]'
_chemical_formula_moiety 'C20 H18 Cu N2 O8'
_chemical_formula_sum 'C20 H18 Cu N2 O8'
_chemical_formula_weight 477.90
_chemical_name_systematic
<i>catena</i>-Poly[[diaquabis(4-formylbenzoato-\k<i>O</i>^1^)copper(II)]-\m-pyrazine-\k^2^<i>N</i>:<i>N</i>']
_space_group_IT_number 15
_symmetry_cell_setting monoclinic
_symmetry_space_group_name_Hall '-C 2yc'
_symmetry_space_group_name_H-M 'C 1 2/c 1'
_atom_sites_solution_hydrogens geom
_atom_sites_solution_primary direct
_atom_sites_solution_secondary difmap
_audit_creation_method SHELXL-97
_cell_angle_alpha 90.00
_cell_angle_beta 93.621(3)
_cell_angle_gamma 90.00
_cell_formula_units_Z 4
_cell_length_a 21.7514(4)
_cell_length_b 6.8794(2)
_cell_length_c 12.9048(3)
_cell_measurement_reflns_used 9971
_cell_measurement_temperature 294(2)
_cell_measurement_theta_max 28.37
_cell_measurement_theta_min 2.38
_cell_volume 1927.18(8)
_computing_cell_refinement '<i>SAINT</i> (Bruker, 2012)'
_computing_data_collection '<i>APEX2</i> (Bruker, 2012)'
_computing_data_reduction '<i>SAINT</i> (Bruker, 2012)'
_computing_molecular_graphics '<i>ORTEP-3</i> for Windows (Farrugia, 2012)'
_computing_publication_material 'WinGX (Farrugia, 2012) and PLATON (Spek, 2009)'
_computing_structure_refinement '<i>SHELXL97</i> (Sheldrick, 2008)'
_computing_structure_solution '<i>SHELXS97</i> (Sheldrick, 2008)'
_diffrn_ambient_temperature 294(2)
_diffrn_measured_fraction_theta_full 0.992
_diffrn_measured_fraction_theta_max 0.992
_diffrn_measurement_device_type 'Bruker SMART BREEZE CCD'
_diffrn_measurement_method '\f and \w scans'
_diffrn_radiation_monochromator graphite
_diffrn_radiation_source 'fine-focus sealed tube'
_diffrn_radiation_type MoK\a
_diffrn_radiation_wavelength 0.71073
_diffrn_reflns_av_R_equivalents 0.0292
_diffrn_reflns_av_sigmaI/netI 0.0187
_diffrn_reflns_limit_h_max 27
_diffrn_reflns_limit_h_min -28
_diffrn_reflns_limit_k_max 9
_diffrn_reflns_limit_k_min -8
_diffrn_reflns_limit_l_max 17
_diffrn_reflns_limit_l_min -17
_diffrn_reflns_number 14917
_diffrn_reflns_theta_full 28.37
_diffrn_reflns_theta_max 28.37
_diffrn_reflns_theta_min 1.88
_exptl_absorpt_coefficient_mu 1.187
_exptl_absorpt_correction_T_max 0.857
_exptl_absorpt_correction_T_min 0.738
_exptl_absorpt_correction_type multi-scan
_exptl_absorpt_process_details '(<i>SADABS</i>; Bruker, 2012)'
_exptl_crystal_colour blue
_exptl_crystal_density_diffrn 1.647
_exptl_crystal_density_method 'not measured'
_exptl_crystal_description block
_exptl_crystal_F_000 980
_exptl_crystal_size_max 0.42
_exptl_crystal_size_mid 0.22
_exptl_crystal_size_min 0.13
_refine_diff_density_max 0.465
_refine_diff_density_min -0.296
_refine_ls_extinction_method none
_refine_ls_goodness_of_fit_ref 1.142
_refine_ls_hydrogen_treatment mixed
_refine_ls_matrix_type full
_refine_ls_number_parameters 150
_refine_ls_number_reflns 2398
_refine_ls_number_restraints 2
_refine_ls_restrained_S_all 1.143
_refine_ls_R_factor_all 0.0304
_refine_ls_R_factor_gt 0.0279
_refine_ls_shift/su_max 0.001
_refine_ls_shift/su_mean 0.000
_refine_ls_structure_factor_coef Fsqd
_refine_ls_weighting_details 'calc w=1/[\s^2^(Fo^2^)+(0.0478P)^2^+1.6638P] where P=(Fo^2^+2Fc^2^)/3'
_refine_ls_weighting_scheme calc
_refine_ls_wR_factor_gt 0.0870
_refine_ls_wR_factor_ref 0.0888
_reflns_number_gt 2231
_reflns_number_total 2398
_reflns_threshold_expression I>2\s(I)
_cod_data_source_file su2669sup1.cf
_cod_data_source_block I
_cod_original_cell_volume 1927.17(8)
_cod_original_sg_symbol_H-M 'C 2/c'
_cod_database_code 2239118
_cod_database_fobs_code 2239118

loop_
_symmetry_equiv_pos_site_id
_symmetry_equiv_pos_as_xyz
1 x,y,z
2 -x,y,1/2-z
3 -x,-y,-z
4 x,-y,1/2+z
5 1/2+x,1/2+y,z
6 1/2-x,1/2+y,1/2-z
7 1/2-x,1/2-y,-z
8 1/2+x,1/2-y,1/2+z

loop_
_atom_site_aniso_label
_atom_site_aniso_U_11
_atom_site_aniso_U_22
_atom_site_aniso_U_33
_atom_site_aniso_U_12
_atom_site_aniso_U_13
_atom_site_aniso_U_23
Cu1 0.0165(2) 0.0139(2) 0.0382(2) 0.0000 0.00760(10) 0.0000
O1 0.0170(5) 0.0258(6) 0.0428(7) -0.0016(4) 0.0076(5) -0.0036(5)
O2 0.0327(7) 0.0712(11) 0.0413(8) -0.0153(7) 0.0155(6) -0.0173(7)
O3 0.0307(8) 0.0990(15) 0.0650(11) -0.0003(9) 0.0176(7) 0.0074(11)
O4 0.0330(8) 0.0558(10) 0.0408(8) -0.0057(7) 0.0086(6) 0.0119(7)
N1 0.0214(8) 0.0149(9) 0.0308(9) 0.0000 0.0065(7) 0.0000
N2 0.0206(8) 0.0160(8) 0.0322(9) 0.0000 0.0055(7) 0.0000
C1 0.0211(7) 0.0212(7) 0.0350(8) -0.0011(6) 0.0079(6) 0.0000(6)
C2 0.0186(7) 0.0219(7) 0.0298(8) 0.0006(6) 0.0046(6) 0.0021(6)
C3 0.0215(7) 0.0302(8) 0.0316(8) -0.0002(6) 0.0002(6) -0.0008(7)
C4 0.0312(9) 0.0340(9) 0.0284(8) 0.0045(7) 0.0045(7) -0.0018(7)
C5 0.0236(8) 0.0307(9) 0.0359(9) 0.0038(6) 0.0093(7) 0.0044(7)
C6 0.0204(7) 0.0372(10) 0.0391(9) -0.0049(7) 0.0032(6) 0.0000(8)
C7 0.0245(8) 0.0312(9) 0.0305(8) -0.0054(7) 0.0044(6) -0.0046(7)
C8 0.0317(10) 0.0525(14) 0.0475(11) 0.0065(8) 0.0170(9) 0.0027(9)
C9 0.0301(8) 0.0206(8) 0.0293(8) 0.0001(6) 0.0114(6) -0.0016(6)
C10 0.0298(8) 0.0200(8) 0.0308(8) 0.0006(6) 0.0111(6) 0.0029(6)

loop_
_atom_site_type_symbol
_atom_site_label
_atom_site_fract_x
_atom_site_fract_y
_atom_site_fract_z
_atom_site_U_iso_or_equiv
_atom_site_thermal_displace_type
_atom_site_calc_flag
_atom_site_refinement_flags
_atom_site_occupancy
Cu Cu1 0.50000 0.56167(4) 0.25000 0.02260(10) Uani d S 1.000
O O1 0.58159(6) 0.55545(17) 0.19469(11) 0.0283(3) Uani d . 1.000
O O2 0.63771(7) 0.6755(3) 0.33131(11) 0.0478(5) Uani d . 1.000
O O3 0.90018(8) 0.6186(4) 0.03875(15) 0.0643(7) Uani d . 1.000
O O4 0.54054(7) 0.5818(3) 0.43338(12) 0.0429(5) Uani d D 1.000
N N1 0.50000 0.8590(3) 0.25000 0.0222(5) Uani d S 1.000
N N2 0.50000 1.2632(3) 0.25000 0.0228(5) Uani d S 1.000
C C1 0.63185(7) 0.6123(2) 0.24173(13) 0.0255(4) Uani d . 1.000
C C2 0.68848(7) 0.5984(2) 0.18010(13) 0.0233(4) Uani d . 1.000
C C3 0.68624(8) 0.5098(3) 0.08295(13) 0.0278(4) Uani d . 1.000
C C4 0.73941(8) 0.4934(3) 0.02948(13) 0.0311(5) Uani d . 1.000
C C5 0.79501(8) 0.5656(3) 0.07299(15) 0.0298(5) Uani d . 1.000
C C6 0.79729(8) 0.6554(3) 0.16972(14) 0.0322(5) Uani d . 1.000
C C7 0.74435(8) 0.6718(3) 0.22284(13) 0.0286(5) Uani d . 1.000
C C8 0.85122(10) 0.5472(3) 0.01458(19) 0.0433(7) Uani d . 1.000
C C9 0.52244(8) 0.9602(2) 0.17228(13) 0.0263(5) Uani d . 1.000
C C10 0.52268(8) 1.1618(2) 0.17257(13) 0.0265(5) Uani d . 1.000
H H3 0.64910 0.46150 0.05390 0.0330 Uiso c R 1.000
H H4 0.73790 0.43420 -0.03540 0.0370 Uiso c R 1.000
H H6 0.83440 0.70420 0.19860 0.0390 Uiso c R 1.000
H H7 0.74590 0.73200 0.28750 0.0340 Uiso c R 1.000
H H8 0.84820 0.47380 -0.04600 0.0520 Uiso c R 1.000
H H9 0.53820 0.89410 0.11700 0.0310 Uiso c R 1.000
H H10 0.53900 1.22800 0.11770 0.0320 Uiso c R 1.000
H H41 0.5464(15) 0.485(3) 0.465(2) 0.065(10) Uiso d D 1.000
H H42 0.5738(10) 0.609(5) 0.414(2) 0.064(9) Uiso d D 1.000

loop_
_atom_type_symbol
_atom_type_description
_atom_type_scat_dispersion_real
_atom_type_scat_dispersion_imag
_atom_type_scat_source
C C 0.0033 0.0016 'International Tables Vol C Tables 4.2.6.8 and 6.1.1.4'
H H 0.0000 0.0000 'International Tables Vol C Tables 4.2.6.8 and 6.1.1.4'
Cu Cu 0.3201 1.2651 'International Tables Vol C Tables 4.2.6.8 and 6.1.1.4'
N N 0.0061 0.0033 'International Tables Vol C Tables 4.2.6.8 and 6.1.1.4'
O O 0.0106 0.0060 'International Tables Vol C Tables 4.2.6.8 and 6.1.1.4'

loop_
_geom_angle_atom_site_label_1
_geom_angle_atom_site_label_2
_geom_angle_atom_site_label_3
_geom_angle_site_symmetry_1
_geom_angle_site_symmetry_3
_geom_angle
_geom_angle_publ_flag
O1 Cu1 O4 . . 94.21(5) no
O1 Cu1 N1 . . 91.25(4) no
O1 Cu1 N2 . 1_545 88.75(4) no
O1 Cu1 O1 . 2_655 177.49(5) no
O1 Cu1 O4 . 2_655 85.93(5) no
O4 Cu1 N1 . . 86.80(5) no
O4 Cu1 N2 . 1_545 93.21(5) no
O1 Cu1 O4 2_655 . 85.93(5) no
O4 Cu1 O4 . 2_655 173.59(7) no
N1 Cu1 N2 . 1_545 180.00 no
O1 Cu1 N1 2_655 . 91.25(4) no
O4 Cu1 N1 2_655 . 86.80(5) no
O1 Cu1 N2 2_655 1_545 88.75(4) no
O4 Cu1 N2 2_655 1_545 93.21(5) no
O1 Cu1 O4 2_655 2_655 94.21(5) no
Cu1 O1 C1 . . 126.09(12) no
Cu1 O4 H41 . . 119.0(18) no
Cu1 O4 H42 . . 89.4(18) no
H41 O4 H42 . . 104(3) no
C9 N1 C9 . 2_655 117.30(18) no
Cu1 N1 C9 . . 121.35(10) no
Cu1 N1 C9 . 2_655 121.35(10) no
Cu1 N2 C10 1_565 . 121.42(10) no
C10 N2 C10 . 2_655 117.16(18) no
Cu1 N2 C10 1_565 2_655 121.42(10) no
O1 C1 O2 . . 125.98(16) no
O2 C1 C2 . . 118.42(15) no
O1 C1 C2 . . 115.60(14) no
C3 C2 C7 . . 119.60(15) no
C1 C2 C7 . . 119.15(14) no
C1 C2 C3 . . 121.23(14) no
C2 C3 C4 . . 120.02(16) no
C3 C4 C5 . . 120.01(16) no
C4 C5 C6 . . 120.08(16) no
C4 C5 C8 . . 119.21(18) no
C6 C5 C8 . . 120.71(17) no
C5 C6 C7 . . 119.87(17) no
C2 C7 C6 . . 120.41(16) no
O3 C8 C5 . . 125.6(2) no
N1 C9 C10 . . 121.31(16) no
N2 C10 C9 . . 121.45(16) no
C2 C3 H3 . . 120.00 no
C4 C3 H3 . . 120.00 no
C3 C4 H4 . . 120.00 no
C5 C4 H4 . . 120.00 no
C5 C6 H6 . . 120.00 no
C7 C6 H6 . . 120.00 no
C2 C7 H7 . . 120.00 no
C6 C7 H7 . . 120.00 no
O3 C8 H8 . . 117.00 no
C5 C8 H8 . . 117.00 no
N1 C9 H9 . . 119.00 no
C10 C9 H9 . . 119.00 no
N2 C10 H10 . . 119.00 no
C9 C10 H10 . . 119.00 no

loop_
_geom_bond_atom_site_label_1
_geom_bond_atom_site_label_2
_geom_bond_site_symmetry_2
_geom_bond_distance
_geom_bond_publ_flag
Cu1 O1 . 1.9547(13) no
Cu1 O4 . 2.4766(15) no
Cu1 N1 . 2.046(2) no
Cu1 N2 1_545 2.053(2) no
Cu1 O1 2_655 1.9547(13) no
Cu1 O4 2_655 2.4766(15) no
O1 C1 . 1.278(2) no
O2 C1 . 1.234(2) no
O3 C8 . 1.196(3) no
O4 H42 . 0.80(2) no
O4 H41 . 0.79(2) no
N1 C9 2_655 1.3382(19) no
N1 C9 . 1.3382(19) no
N2 C10 . 1.3382(19) no
N2 C10 2_655 1.3382(19) no
C1 C2 . 1.511(2) no
C2 C3 . 1.392(2) no
C2 C7 . 1.397(2) no
C3 C4 . 1.388(2) no
C4 C5 . 1.392(3) no
C5 C6 . 1.391(3) no
C5 C8 . 1.482(3) no
C6 C7 . 1.381(2) no
C9 C10 . 1.3869(19) no
C3 H3 . 0.9300 no
C4 H4 . 0.9300 no
C6 H6 . 0.9300 no
C7 H7 . 0.9300 no
C8 H8 . 0.9300 no
C9 H9 . 0.9300 no
C10 H10 . 0.9300 no

loop_
_geom_hbond_atom_site_label_D
_geom_hbond_atom_site_label_H
_geom_hbond_atom_site_label_A
_geom_hbond_site_symmetry_A
_geom_hbond_distance_DH
_geom_hbond_distance_HA
_geom_hbond_distance_DA
_geom_hbond_angle_DHA
_geom_hbond_publ_flag
O4 H42 O2 . 0.80(2) 1.86(2) 2.640(2) 163(3) yes
O4 H41 O4 3_666 0.79(2) 2.41(3) 2.778(2) 110(3) yes
C9 H9 O3 7_665 0.93 2.49 3.335(3) 152 yes
C7 H7 Cg 6_655 0.93 2.66 3.433(2) 141 yes

loop_
_geom_torsion_atom_site_label_1
_geom_torsion_atom_site_label_2
_geom_torsion_atom_site_label_3
_geom_torsion_atom_site_label_4
_geom_torsion_site_symmetry_1
_geom_torsion_site_symmetry_4
_geom_torsion
_geom_torsion_publ_flag
O4 Cu1 O1 C1 . . -20.13(13) no
N1 Cu1 O1 C1 . . 66.75(12) no
N2 Cu1 O1 C1 1_545 . -113.26(12) no
O4 Cu1 O1 C1 2_655 . 153.44(13) no
O1 Cu1 N1 C9 . . 39.77(10) no
O1 Cu1 N1 C9 . 2_655 -140.23(10) no
O4 Cu1 N1 C9 . . 133.92(9) no
O4 Cu1 N1 C9 . 2_655 -46.08(9) no
O1 Cu1 N1 C9 2_655 . -140.23(10) no
O4 Cu1 N1 C9 2_655 . -46.08(9) no
Cu1 O1 C1 O2 . . 2.3(2) no
Cu1 O1 C1 C2 . . -177.93(9) no
Cu1 N1 C9 C10 . . -179.70(12) no
C9 N1 C9 C10 2_655 . 0.3(2) no
Cu1 N2 C10 C9 1_565 . -179.70(12) no
C10 N2 C10 C9 2_655 . 0.3(2) no
O1 C1 C2 C3 . . -6.6(2) no
O1 C1 C2 C7 . . 174.99(15) no
O2 C1 C2 C3 . . 173.20(18) no
O2 C1 C2 C7 . . -5.2(2) no
C1 C2 C3 C4 . . -177.90(16) no
C7 C2 C3 C4 . . 0.5(3) no
C1 C2 C7 C6 . . 177.88(16) no
C3 C2 C7 C6 . . -0.6(3) no
C2 C3 C4 C5 . . 0.0(3) no
C3 C4 C5 C6 . . -0.4(3) no
C3 C4 C5 C8 . . -179.83(19) no
C4 C5 C6 C7 . . 0.4(3) no
C8 C5 C6 C7 . . 179.77(19) no
C4 C5 C8 O3 . . 172.6(2) no
C6 C5 C8 O3 . . -6.8(4) no
C5 C6 C7 C2 . . 0.1(3) no
N1 C9 C10 N2 . . -0.6(2) no
